data_2226107
loop_
_publ_author_name
'Manjunath, H. R.'
'Shreenivasa, M. T.'
'Mahendra, M.'
'Mohan Kumar, T. M.'
'Kumara Swamy, B. E.'
'Sridhar, M. A.'

_publ_section_title
;
 4-Nitro-2-phenoxyaniline
;
_journal_coeditor_code FJ2288
_journal_issue 6
_journal_name_full 'Acta Crystallographica Section E'
_journal_page_first o1255
_journal_paper_doi 10.1107/S1600536810012237
_journal_volume 66
_journal_year 2010
_chemical_formula_iupac 'C12 H10 N2 O3'
_chemical_formula_moiety 'C12 H10 N2 O3'
_chemical_formula_sum 'C12 H10 N2 O3'
_chemical_formula_weight 230.22
_chemical_name_systematic
;
4-Nitro-2-phenoxyaniline
;
_space_group_IT_number 14
_symmetry_cell_setting monoclinic
_symmetry_space_group_name_Hall '-P 2ybc'
_symmetry_space_group_name_H-M 'P 1 21/c 1'
_atom_sites_solution_hydrogens geom
_atom_sites_solution_primary direct
_atom_sites_solution_secondary difmap
_audit_creation_method SHELXL-97
_cell_angle_alpha 90.00
_cell_angle_beta 103.406(4)
_cell_angle_gamma 90.00
_cell_formula_units_Z 4
_cell_length_a 10.4100(12)
_cell_length_b 15.6570(18)
_cell_length_c 6.9600(17)
_cell_measurement_reflns_used 14613
_cell_measurement_temperature 293(2)
_cell_measurement_theta_max 32.49
_cell_measurement_theta_min 2.40
_cell_volume 1103.5(3)
_computing_cell_refinement 'SCALEPACK (Otwinowski & Minor, 1997)'
_computing_data_collection 'XPRESS (MacScience, 2002)'
_computing_data_reduction 'DENZO (Otwinowski & Minor, 1997) and SCALEPACK'
_computing_molecular_graphics 'PLATON (Spek, 2009) and ORTEPII (Johnson, 1976)'
_computing_publication_material 'SHELXL97 (Sheldrick, 2008)'
_computing_structure_refinement 'SHELXL-97 (Sheldrick, 2008)'
_computing_structure_solution 'SHELXS7 (Sheldrick, 2008)'
_diffrn_ambient_temperature 293(2)
_diffrn_detector_area_resol_mean 10.0
_diffrn_measured_fraction_theta_full 0.970
_diffrn_measured_fraction_theta_max 0.970
_diffrn_measurement_device_type 'MacScience DIPLabo 32001'
_diffrn_measurement_method '\w scan'
_diffrn_radiation_monochromator graphite
_diffrn_radiation_source 'fine-focus sealed tube'
_diffrn_radiation_type MoK\a
_diffrn_radiation_wavelength 0.71073
_diffrn_reflns_av_R_equivalents 0.0329
_diffrn_reflns_av_sigmaI/netI 0.0348
_diffrn_reflns_limit_h_max 12
_diffrn_reflns_limit_h_min -12
_diffrn_reflns_limit_k_max 18
_diffrn_reflns_limit_k_min -18
_diffrn_reflns_limit_l_max 8
_diffrn_reflns_limit_l_min -8
_diffrn_reflns_number 3336
_diffrn_reflns_theta_full 25.01
_diffrn_reflns_theta_max 25.01
_diffrn_reflns_theta_min 2.40
_diffrn_standards_number 0
_exptl_absorpt_coefficient_mu 0.102
_exptl_absorpt_correction_type none
_exptl_absorpt_process_details none
_exptl_crystal_colour colorless
_exptl_crystal_density_diffrn 1.386
_exptl_crystal_density_method 'not measured'
_exptl_crystal_description block
_exptl_crystal_F_000 480
_exptl_crystal_size_max .32
_exptl_crystal_size_mid .3
_exptl_crystal_size_min .25
_refine_diff_density_max 0.132
_refine_diff_density_min -0.149
_refine_ls_extinction_method none
_refine_ls_goodness_of_fit_ref 1.090
_refine_ls_hydrogen_treatment constr
_refine_ls_matrix_type full
_refine_ls_number_parameters 154
_refine_ls_number_reflns 1889
_refine_ls_number_restraints 0
_refine_ls_restrained_S_all 1.090
_refine_ls_R_factor_all 0.0662
_refine_ls_R_factor_gt 0.0532
_refine_ls_shift/su_max 0.000
_refine_ls_shift/su_mean 0.000
_refine_ls_structure_factor_coef Fsqd
_refine_ls_weighting_details 'calc w=1/[\s^2^(Fo^2^)+(0.0811P)^2^+0.2121P] where P=(Fo^2^+2Fc^2^)/3'
_refine_ls_weighting_scheme calc
_refine_ls_wR_factor_gt 0.1445
_refine_ls_wR_factor_ref 0.1665
_reflns_number_gt 1498
_reflns_number_total 1889
_reflns_threshold_expression >2sigma(I)
_cod_data_source_file fj2288.cif
_cod_data_source_block I
_cod_original_sg_symbol_H-M 'P 21/c'
_cod_database_code 2226107
_cod_database_fobs_code 2226107

loop_
_symmetry_equiv_pos_as_xyz
'x, y, z'
'-x, y+1/2, -z+1/2'
'-x, -y, -z'
'x, -y-1/2, z-1/2'

loop_
_atom_site_type_symbol
_atom_site_label
_atom_site_fract_x
_atom_site_fract_y
_atom_site_fract_z
_atom_site_U_iso_or_equiv
_atom_site_adp_type
_atom_site_calc_flag
_atom_site_refinement_flags
_atom_site_occupancy
_atom_site_disorder_assembly
_atom_site_disorder_group
C C1 0.4153(2) 0.11783(12) 0.1849(3) 0.0575(5) Uani d . 1 . .
C C2 0.4872(2) 0.04830(14) 0.2715(3) 0.0624(5) Uani d . 1 . .
H H2 0.5641 0.0561 0.3692 0.075 Uiso calc R 1 . .
C C3 0.4446(2) -0.03248(13) 0.2129(3) 0.0618(5) Uani d . 1 . .
H H3 0.4920 -0.0794 0.2737 0.074 Uiso calc R 1 . .
C C4 0.3320(2) -0.04544(12) 0.0647(3) 0.0578(5) Uani d . 1 . .
C C5 0.2615(2) 0.02705(13) -0.0233(3) 0.0637(6) Uani d . 1 . .
C C6 0.3010(2) 0.10777(13) 0.0368(3) 0.0643(6) Uani d . 1 . .
H H6 0.2527 0.1550 -0.0200 0.077 Uiso calc R 1 . .
N N7 0.46086(19) 0.20258(12) 0.2446(3) 0.0696(5) Uani d . 1 . .
O O8 0.39280(19) 0.26405(10) 0.1748(3) 0.0929(6) Uani d . 1 . .
O O9 0.56703(18) 0.21113(11) 0.3643(3) 0.0956(6) Uani d . 1 . .
N N10 0.28775(19) -0.12433(11) 0.0016(3) 0.0742(6) Uani d . 1 . .
H H10A 0.3300 -0.1689 0.0542 0.089 Uiso calc R 1 . .
H H10B 0.2174 -0.1298 -0.0909 0.089 Uiso calc R 1 . .
O O11 0.15146(19) 0.00647(10) -0.1675(3) 0.0991(7) Uani d . 1 . .
C C12 0.0845(2) 0.06917(13) -0.2929(3) 0.0710(6) Uani d . 1 . .
C C13 -0.0425(2) 0.08508(17) -0.2880(4) 0.0802(7) Uani d . 1 . .
H H13 -0.0804 0.0568 -0.1974 0.096 Uiso calc R 1 . .
C C14 -0.1149(3) 0.1424(2) -0.4153(5) 0.0973(9) Uani d . 1 . .
H H14 -0.2022 0.1528 -0.4110 0.117 Uiso calc R 1 . .
C C15 -0.0624(4) 0.18388(18) -0.5465(5) 0.1026(10) Uani d . 1 . .
H H15 -0.1127 0.2234 -0.6318 0.123 Uiso calc R 1 . .
C C16 0.0659(4) 0.16812(19) -0.5551(4) 0.1079(11) Uani d . 1 . .
H H16 0.1024 0.1967 -0.6469 0.129 Uiso calc R 1 . .
C C17 0.1418(3) 0.10918(18) -0.4262(5) 0.0934(8) Uani d . 1 . .
H H17 0.2287 0.0976 -0.4309 0.112 Uiso calc R 1 . .

loop_
_atom_site_aniso_label
_atom_site_aniso_U_11
_atom_site_aniso_U_22
_atom_site_aniso_U_33
_atom_site_aniso_U_12
_atom_site_aniso_U_13
_atom_site_aniso_U_23
C1 0.0635(11) 0.0525(10) 0.0538(11) 0.0002(9) 0.0079(9) -0.0054(8)
C2 0.0669(12) 0.0677(13) 0.0474(10) 0.0017(10) 0.0026(9) 0.0018(9)
C3 0.0713(13) 0.0586(11) 0.0523(11) 0.0093(9) 0.0079(9) 0.0073(9)
C4 0.0647(12) 0.0528(11) 0.0553(11) 0.0008(9) 0.0125(9) 0.0022(8)
C5 0.0613(12) 0.0559(11) 0.0657(12) -0.0024(9) -0.0018(10) 0.0025(9)
C6 0.0619(12) 0.0545(11) 0.0690(13) 0.0044(9) -0.0003(10) 0.0015(9)
N7 0.0731(11) 0.0609(11) 0.0687(11) 0.0001(9) 0.0042(9) -0.0105(9)
O8 0.0977(12) 0.0569(9) 0.1100(14) 0.0061(9) -0.0044(10) -0.0108(9)
O9 0.0884(12) 0.0789(11) 0.0993(13) -0.0071(9) -0.0195(10) -0.0197(10)
N10 0.0811(12) 0.0523(10) 0.0814(13) -0.0015(8) 0.0031(10) 0.0031(9)
O11 0.0898(12) 0.0568(9) 0.1187(15) -0.0097(8) -0.0408(11) 0.0116(9)
C12 0.0720(14) 0.0539(11) 0.0716(14) -0.0052(10) -0.0151(11) -0.0015(10)
C13 0.0787(15) 0.0843(16) 0.0693(14) 0.0030(13) 0.0001(11) -0.0023(12)
C14 0.0888(18) 0.0959(19) 0.0906(19) 0.0195(15) -0.0131(15) -0.0042(16)
C15 0.119(2) 0.0790(17) 0.0801(18) 0.0069(17) -0.0377(17) -0.0022(15)
C16 0.148(3) 0.088(2) 0.0770(18) -0.031(2) 0.0041(19) 0.0114(15)
C17 0.0778(16) 0.0823(17) 0.113(2) -0.0124(13) 0.0075(15) -0.0026(16)

loop_
_atom_type_symbol
_atom_type_description
_atom_type_scat_dispersion_real
_atom_type_scat_dispersion_imag
_atom_type_scat_source
C C 0.0033 0.0016 'International Tables Vol C Tables 4.2.6.8 and 6.1.1.4'
H H 0.0000 0.0000 'International Tables Vol C Tables 4.2.6.8 and 6.1.1.4'
O O 0.0106 0.0060 'International Tables Vol C Tables 4.2.6.8 and 6.1.1.4'
N N 0.0061 0.0033 'International Tables Vol C Tables 4.2.6.8 and 6.1.1.4'

loop_
_geom_angle_atom_site_label_1
_geom_angle_atom_site_label_2
_geom_angle_atom_site_label_3
_geom_angle_site_symmetry_1
_geom_angle_site_symmetry_3
_geom_angle
_geom_angle_publ_flag
C2 C1 C6 . . 121.29(18) ?
C2 C1 N7 . . 119.55(18) ?
C6 C1 N7 . . 119.14(18) ?
C3 C2 C1 . . 119.54(19) ?
C3 C2 H2 . . 120.2 ?
C1 C2 H2 . . 120.2 ?
C2 C3 C4 . . 121.10(18) ?
C2 C3 H3 . . 119.4 ?
C4 C3 H3 . . 119.4 ?
N10 C4 C3 . . 122.70(19) ?
N10 C4 C5 . . 119.24(19) ?
C3 C4 C5 . . 118.06(18) ?
C6 C5 O11 . . 125.60(19) ?
C6 C5 C4 . . 121.45(19) ?
O11 C5 C4 . . 112.93(18) ?
C5 C6 C1 . . 118.53(19) ?
C5 C6 H6 . . 120.7 ?
C1 C6 H6 . . 120.7 ?
O8 N7 O9 . . 121.99(19) ?
O8 N7 C1 . . 119.21(17) ?
O9 N7 C1 . . 118.80(18) ?
C4 N10 H10A . . 120.0 ?
C4 N10 H10B . . 120.0 ?
H10A N10 H10B . . 120.0 ?
C5 O11 C12 . . 120.32(16) ?
C13 C12 C17 . . 121.1(2) ?
C13 C12 O11 . . 117.8(2) ?
C17 C12 O11 . . 121.0(2) ?
C12 C13 C14 . . 120.2(3) ?
C12 C13 H13 . . 119.9 ?
C14 C13 H13 . . 119.9 ?
C15 C14 C13 . . 120.9(3) ?
C15 C14 H14 . . 119.6 ?
C13 C14 H14 . . 119.6 ?
C14 C15 C16 . . 119.9(3) ?
C14 C15 H15 . . 120.1 ?
C16 C15 H15 . . 120.1 ?
C15 C16 C17 . . 120.1(3) ?
C15 C16 H16 . . 119.9 ?
C17 C16 H16 . . 119.9 ?
C12 C17 C16 . . 117.9(3) ?
C12 C17 H17 . . 121.1 ?
C16 C17 H17 . . 121.1 ?

loop_
_geom_bond_atom_site_label_1
_geom_bond_atom_site_label_2
_geom_bond_site_symmetry_2
_geom_bond_distance
_geom_bond_publ_flag
C1 C2 . 1.378(3) ?
C1 C6 . 1.390(3) ?
C1 N7 . 1.438(3) ?
C2 C3 . 1.371(3) ?
C2 H2 . 0.9300 ?
C3 C4 . 1.385(3) ?
C3 H3 . 0.9300 ?
C4 N10 . 1.355(3) ?
C4 C5 . 1.412(3) ?
C5 C6 . 1.365(3) ?
C5 O11 . 1.375(3) ?
C6 H6 . 0.9300 ?
N7 O8 . 1.227(2) ?
N7 O9 . 1.227(2) ?
N10 H10A . 0.8600 ?
N10 H10B . 0.8600 ?
O11 C12 . 1.389(3) ?
C12 C13 . 1.353(4) ?
C12 C17 . 1.367(4) ?
C13 C14 . 1.359(4) ?
C13 H13 . 0.9300 ?
C14 C15 . 1.337(5) ?
C14 H14 . 0.9300 ?
C15 C16 . 1.374(5) ?
C15 H15 . 0.9300 ?
C16 C17 . 1.397(4) ?
C16 H16 . 0.9300 ?
C17 H17 . 0.9300 ?

loop_
_geom_hbond_atom_site_label_D
_geom_hbond_atom_site_label_H
_geom_hbond_atom_site_label_A
_geom_hbond_site_symmetry_A
_geom_hbond_distance_DH
_geom_hbond_distance_HA
_geom_hbond_distance_DA
_geom_hbond_angle_DHA
_geom_hbond_publ_flag
N10 H10A O9 2_645 0.8600 2.1700 3.023(3) 170.00 yes

loop_
_cod_related_entry_id
_cod_related_entry_database
_cod_related_entry_code
1 ChemSpider 193958
